data_7131579
loop_
_publ_author_name
'Hussain, Zahid'
'Luo, Yong-An'
'Wu, Yile'
'Qu, Zheng-Wang'
'Grimme, Stefan'
'Stephan, Douglas W.'

_publ_section_title
;
 Reactivity of frustrated Lewis pairs with BOC protected
 diazocarboxylates: FLP capture of diazene.
;
_journal_issue 41
_journal_name_full 'Chemical communications (Cambridge, England)'
_journal_page_first 6191
_journal_page_last 6194
_journal_paper_doi 10.1039/d3cc01571h
_journal_volume 59
_journal_year 2023
_chemical_formula_moiety 'B2 C38 F30 N2 O4, 2(C23 H18 N), 1.5(C6 H14)'
_chemical_formula_sum 'C93 H57 B2 F30 N4 O4'
_chemical_formula_weight 1886.04
_space_group_crystal_system triclinic
_space_group_IT_number 2
_space_group_name_Hall '-P 1'
_space_group_name_H-M_alt 'P -1'
_atom_sites_solution_hydrogens geom
_atom_sites_solution_primary dual
_audit_creation_date 2022-12-11
_audit_creation_method
;
Olex2 1.5
(compiled 2022.04.07 svn.rca3783a0 for OlexSys, GUI svn.r6498)
;
_audit_update_record
;
2022-12-30 deposited with the CCDC.	2023-04-19 downloaded from the CCDC.
;
_cell_angle_alpha 77.149(2)
_cell_angle_beta 78.570(3)
_cell_angle_gamma 72.546(3)
_cell_formula_units_Z 1
_cell_length_a 12.0364(6)
_cell_length_b 12.5026(5)
_cell_length_c 15.3806(6)
_cell_measurement_reflns_used 5620
_cell_measurement_temperature 150.0
_cell_measurement_theta_max 62.28
_cell_measurement_theta_min 2.98
_cell_volume 2131.08(16)
_computing_cell_refinement 'SAINT V8.40B (?, 2016)'
_computing_data_reduction 'SAINT V8.40B (?, 2016)'
_computing_molecular_graphics 'Olex2 1.5 (Dolomanov et al., 2009)'
_computing_publication_material 'Olex2 1.5 (Dolomanov et al., 2009)'
_computing_structure_refinement 'XL  (Sheldrick, 2008)'
_computing_structure_solution 'SHELXT 2018/2 (Sheldrick, 2018)'
_diffrn_ambient_temperature 150.0
_diffrn_measured_fraction_theta_full 0.991
_diffrn_measured_fraction_theta_max 0.991
_diffrn_measurement_device_type 'Bruker APEX-II CCD'
_diffrn_measurement_method '\f and \w scans'
_diffrn_radiation_type CuK\a
_diffrn_radiation_wavelength 1.54178
_diffrn_reflns_av_R_equivalents 0.1090
_diffrn_reflns_av_unetI/netI 0.0752
_diffrn_reflns_Laue_measured_fraction_full 0.991
_diffrn_reflns_Laue_measured_fraction_max 0.991
_diffrn_reflns_limit_h_max 14
_diffrn_reflns_limit_h_min -14
_diffrn_reflns_limit_k_max 14
_diffrn_reflns_limit_k_min -14
_diffrn_reflns_limit_l_max 18
_diffrn_reflns_limit_l_min -16
_diffrn_reflns_number 44396
_diffrn_reflns_point_group_measured_fraction_full 0.991
_diffrn_reflns_point_group_measured_fraction_max 0.991
_diffrn_reflns_theta_full 67.057
_diffrn_reflns_theta_max 67.057
_diffrn_reflns_theta_min 2.977
_diffrn_source_current 1.2
_diffrn_source_power 0.06
_diffrn_source_voltage 50.0
_diffrn_standards_number 0
_exptl_absorpt_coefficient_mu 1.189
_exptl_absorpt_correction_T_max 0.7528
_exptl_absorpt_correction_T_min 0.6553
_exptl_absorpt_correction_type multi-scan
_exptl_absorpt_process_details
;
SADABS-2016/2 (Bruker,2016/2) was used for absorption correction.
wR2(int) was 0.1242 before and 0.0843 after correction.
The Ratio of minimum to maximum transmission is 0.8705.
The \l/2 correction factor is Not present.
;
_exptl_crystal_colour colourless
_exptl_crystal_colour_primary colourless
_exptl_crystal_density_diffrn 1.470
_exptl_crystal_description block
_exptl_crystal_F_000 955
_exptl_crystal_size_max 0.15
_exptl_crystal_size_mid 0.15
_exptl_crystal_size_min 0.06
_refine_diff_density_max 0.572
_refine_diff_density_min -0.251
_refine_diff_density_rms 0.070
_refine_ls_extinction_method none
_refine_ls_goodness_of_fit_ref 1.002
_refine_ls_hydrogen_treatment constr
_refine_ls_matrix_type full
_refine_ls_number_parameters 615
_refine_ls_number_reflns 7541
_refine_ls_number_restraints 9
_refine_ls_restrained_S_all 1.004
_refine_ls_R_factor_all 0.1015
_refine_ls_R_factor_gt 0.0696
_refine_ls_shift/su_max 0.000
_refine_ls_shift/su_mean 0.000
_refine_ls_structure_factor_coef Fsqd
_refine_ls_weighting_details 'w=1/[\s^2^(Fo^2^)+(0.1446P)^2^] where P=(Fo^2^+2Fc^2^)/3'
_refine_ls_weighting_scheme calc
_refine_ls_wR_factor_gt 0.2028
_refine_ls_wR_factor_ref 0.2392
_reflns_Friedel_coverage 0.000
_reflns_number_gt 4565
_reflns_number_total 7541
_reflns_threshold_expression 'I > 2\s(I)'
_cod_data_source_file d3cc01571h2.cif
_cod_data_source_block 4
_cod_depositor_comments 'Adding full bibliography for 7131578--7131581.cif.'
_cod_original_cell_volume 2131.08(17)
_cod_database_code 7131579
_shelx_shelxl_version_number 2018/3
_shelx_space_group_comment
;
The symmetry employed for this shelxl refinement is uniquely defined
by the following loop, which should always be used as a source of
symmetry information in preference to the above space-group names.
They are only intended as comments.
;
_shelx_estimated_absorpt_t_max 0.932
_shelx_estimated_absorpt_t_min 0.842
_olex2_refinement_description
;
1. Fixed Uiso
 At 1.2 times of:
  All C(H) groups, All C(H,H) groups, All N(H) groups
 At 1.5 times of:
  All C(H,H,H) groups
2. Rigid bond restraints
 C43, C45, C46, C44, C47, C48
 with sigma for 1-2 distances of 0.01 and sigma for 1-3 distances of 0.02
3. Others
 Fixed Sof: C45(0.75) H45A(0.75) H45B(0.75) C43(0.75) H43A(0.75) H43B(0.75)
 H43C(0.75) C46(0.75) H46A(0.75) H46B(0.75) C44(0.75) H44A(0.75) H44B(0.75)
 C48(0.75) H48A(0.75) H48B(0.75) H48C(0.75) C47(0.75) H47A(0.75) H47B(0.75)
4.a Secondary CH2 refined with riding coordinates:
 C45(H45A,H45B), C46(H46A,H46B), C44(H44A,H44B), C47(H47A,H47B)
4.b Aromatic/amide H refined with riding coordinates:
 N2(H2), C21(H21), C23(H23), C38(H38), C42(H42), C40(H40), C36(H36), C39(H39),
 C34(H34), C41(H41), C30(H30), C35(H35), C32(H32), C26(H26), C28(H28), C27(H27),
  C29(H29), C33(H33)
4.c Idealised Me refined as rotating group:
 C43(H43A,H43B,H43C), C48(H48A,H48B,H48C)
;
_olex2_submission_special_instructions 'No special instructions were received'

loop_
_space_group_symop_operation_xyz
'x, y, z'
'-x, -y, -z'

loop_
_atom_site_label
_atom_site_type_symbol
_atom_site_fract_x
_atom_site_fract_y
_atom_site_fract_z
_atom_site_U_iso_or_equiv
_atom_site_adp_type
_atom_site_occupancy
_atom_site_site_symmetry_order
_atom_site_calc_flag
_atom_site_refinement_flags_posn
_atom_site_refinement_flags_adp
_atom_site_refinement_flags_occupancy
_atom_site_disorder_assembly
_atom_site_disorder_group
F10 F 0.8352(2) 0.75941(19) 0.41028(14) 0.0753(6) Uani 1 1 d . . . . .
F1 F 0.54228(19) 0.62990(18) 0.39009(16) 0.0738(6) Uani 1 1 d . . . . .
F11 F 0.9933(2) 0.7002(2) 0.22413(15) 0.0775(6) Uani 1 1 d . . . . .
F15 F 0.7291(2) 0.5417(2) 0.13616(15) 0.0814(7) Uani 1 1 d . . . . .
F6 F 0.5959(2) 0.73771(19) 0.20883(16) 0.0795(6) Uani 1 1 d . . . . .
O2 O 0.8978(2) 0.5588(2) 0.34976(16) 0.0637(6) Uani 1 1 d . . . . .
F5 F 0.8793(2) 0.3726(2) 0.26582(17) 0.0886(7) Uani 1 1 d . . . . .
O1 O 0.7972(2) 0.5232(2) 0.48801(17) 0.0650(6) Uani 1 1 d . . . . .
F2 F 0.4310(2) 0.4699(2) 0.42980(19) 0.0903(7) Uani 1 1 d . . . . .
F7 F 0.4757(2) 0.9533(2) 0.2131(2) 0.0957(8) Uani 1 1 d . . . . .
F12 F 1.0938(2) 0.7327(3) 0.05470(17) 0.0957(8) Uani 1 1 d . . . . .
F9 F 0.7147(3) 0.9742(2) 0.41317(18) 0.1003(9) Uani 1 1 d . . . . .
F14 F 0.8298(3) 0.5756(3) -0.03089(16) 0.1053(9) Uani 1 1 d . . . . .
F8 F 0.5325(3) 1.0747(2) 0.3169(2) 0.1099(10) Uani 1 1 d . . . . .
F4 F 0.7664(3) 0.2112(2) 0.3109(2) 0.1086(10) Uani 1 1 d . . . . .
N2 N 0.7695(3) 0.4392(2) 0.68146(18) 0.0582(7) Uani 1 1 d . . . . .
H2 H 0.799963 0.460696 0.625662 0.070 Uiso 1 1 calc R U . . .
F13 F 1.0148(3) 0.6706(3) -0.07618(16) 0.1069(9) Uani 1 1 d . . . . .
F3 F 0.5409(3) 0.2570(2) 0.3958(2) 0.1094(10) Uani 1 1 d . . . . .
C37 C 0.7790(3) 0.2642(3) 0.6331(2) 0.0583(8) Uani 1 1 d . . . . .
C20 C 0.7439(3) 0.3379(3) 0.7033(2) 0.0576(8) Uani 1 1 d . . . . .
C21 C 0.6918(3) 0.3053(3) 0.7891(2) 0.0603(8) Uani 1 1 d . . . . .
H21 H 0.670197 0.235613 0.804207 0.072 Uiso 1 1 calc R U . . .
N1 N 1.0005(3) 0.4932(4) 0.4643(2) 0.0816(10) Uani 1 1 d . . . . .
C24 C 0.7505(3) 0.5098(3) 0.7418(2) 0.0605(8) Uani 1 1 d . . . . .
C22 C 0.6700(3) 0.3741(3) 0.8548(2) 0.0596(8) Uani 1 1 d . . . . .
C31 C 0.6130(3) 0.3410(3) 0.9481(2) 0.0612(8) Uani 1 1 d . . . . .
C1 C 0.8848(3) 0.5273(3) 0.4353(2) 0.0604(8) Uani 1 1 d . . . . .
C23 C 0.7028(3) 0.4754(3) 0.8289(2) 0.0614(8) Uani 1 1 d . . . . .
H23 H 0.691862 0.522224 0.872417 0.074 Uiso 1 1 calc R U . . .
C3 C 0.9504(4) 0.6652(3) 0.1639(3) 0.0686(9) Uani 1 1 d . . . . .
C8 C 0.7212(3) 0.7349(3) 0.3097(2) 0.0602(8) Uani 1 1 d . . . . .
C9 C 0.7456(4) 0.8018(3) 0.3597(2) 0.0644(9) Uani 1 1 d . . . . .
C2 C 0.8579(3) 0.6156(3) 0.1912(2) 0.0661(9) Uani 1 1 d . . . . .
C25 C 0.7771(3) 0.6210(3) 0.7113(2) 0.0622(9) Uani 1 1 d . . . . .
C19 C 0.6032(3) 0.5292(3) 0.3661(2) 0.0637(9) Uani 1 1 d . . . . .
C38 C 0.7037(4) 0.2057(3) 0.6218(3) 0.0665(9) Uani 1 1 d . . . . .
H38 H 0.629132 0.212537 0.658141 0.080 Uiso 1 1 calc R U . . .
C13 C 0.6289(3) 0.7932(3) 0.2611(3) 0.0649(9) Uani 1 1 d . . . . .
C42 C 0.8877(4) 0.2526(3) 0.5812(3) 0.0700(10) Uani 1 1 d . . . . .
H42 H 0.939825 0.292472 0.589071 0.084 Uiso 1 1 calc R U . . .
C14 C 0.7173(3) 0.5117(3) 0.3238(2) 0.0600(8) Uani 1 1 d . . . . .
C40 C 0.8455(5) 0.1250(3) 0.5048(3) 0.0802(12) Uani 1 1 d . . . . .
H40 H 0.868114 0.077586 0.460398 0.096 Uiso 1 1 calc R U . . .
C7 C 0.8205(4) 0.5885(3) 0.1205(3) 0.0701(10) Uani 1 1 d . . . . .
C36 C 0.6412(4) 0.3733(4) 1.0205(2) 0.0697(10) Uani 1 1 d . . . . .
H36 H 0.695694 0.417824 1.009661 0.084 Uiso 1 1 calc R U . . .
C39 C 0.7384(4) 0.1362(3) 0.5562(3) 0.0766(11) Uani 1 1 d . . . . .
H39 H 0.686608 0.096480 0.547504 0.092 Uiso 1 1 calc R U . . .
C10 C 0.6847(4) 0.9142(3) 0.3626(3) 0.0755(11) Uani 1 1 d . . . . .
C12 C 0.5664(4) 0.9037(4) 0.2623(3) 0.0746(10) Uani 1 1 d . . . . .
C18 C 0.5419(4) 0.4457(4) 0.3894(3) 0.0737(10) Uani 1 1 d . . . . .
C34 C 0.5114(4) 0.2785(4) 1.1227(3) 0.0822(12) Uani 1 1 d . . . . .
H34 H 0.478325 0.254826 1.182793 0.099 Uiso 1 1 calc R U . . .
C41 C 0.9207(5) 0.1816(4) 0.5167(3) 0.0834(12) Uani 1 1 d . . . . .
H41 H 0.995896 0.172629 0.481059 0.100 Uiso 1 1 calc R U . . .
C30 C 0.7346(4) 0.6953(3) 0.6373(3) 0.0749(11) Uani 1 1 d . . . . .
H30 H 0.694261 0.672539 0.600462 0.090 Uiso 1 1 calc R U . . .
C15 C 0.7688(4) 0.4002(3) 0.3065(3) 0.0696(10) Uani 1 1 d . . . . .
C4 C 1.0047(4) 0.6831(4) 0.0758(3) 0.0764(11) Uani 1 1 d . . . . .
C11 C 0.5932(4) 0.9660(3) 0.3139(3) 0.0801(12) Uani 1 1 d . . . . .
C35 C 0.5911(4) 0.3416(4) 1.1070(3) 0.0776(11) Uani 1 1 d . . . . .
H35 H 0.611640 0.363245 1.155859 0.093 Uiso 1 1 calc R U . . .
C32 C 0.5321(4) 0.2804(4) 0.9643(3) 0.0742(10) Uani 1 1 d . . . . .
H32 H 0.511661 0.259112 0.915289 0.089 Uiso 1 1 calc R U . . .
C26 C 0.8404(4) 0.6543(4) 0.7620(3) 0.0772(11) Uani 1 1 d . . . . .
H26 H 0.873169 0.602327 0.811468 0.093 Uiso 1 1 calc R U . . .
C16 C 0.7112(5) 0.3158(3) 0.3298(3) 0.0786(12) Uani 1 1 d . . . . .
C17 C 0.5991(5) 0.3386(4) 0.3712(3) 0.0781(12) Uani 1 1 d . . . . .
C6 C 0.8705(5) 0.6066(4) 0.0330(3) 0.0808(12) Uani 1 1 d . . . . .
C28 C 0.8109(4) 0.8369(4) 0.6693(3) 0.0828(12) Uani 1 1 d . . . . .
H28 H 0.820710 0.911693 0.655662 0.099 Uiso 1 1 calc R U . . .
C5 C 0.9641(4) 0.6537(4) 0.0098(3) 0.0819(12) Uani 1 1 d . . . . .
C27 C 0.8558(5) 0.7622(4) 0.7406(3) 0.0878(13) Uani 1 1 d . . . . .
H27 H 0.898236 0.784730 0.776074 0.105 Uiso 1 1 calc R U . . .
C29 C 0.7513(5) 0.8042(4) 0.6170(3) 0.0843(12) Uani 1 1 d . . . . .
H29 H 0.721099 0.856166 0.566487 0.101 Uiso 1 1 calc R U . . .
C33 C 0.4785(4) 0.2488(4) 1.0516(3) 0.0860(12) Uani 1 1 d . . . . .
H33 H 0.420803 0.207928 1.062107 0.103 Uiso 1 1 calc R U . . .
B1 B 0.7941(4) 0.6040(4) 0.2962(3) 0.0593(9) Uani 1 1 d . . . . .
C45 C 0.1429(9) 1.0250(7) -0.1174(7) 0.131(3) Uani 0.75 1 d . U P . .
H45A H 0.068881 1.072428 -0.089020 0.157 Uiso 0.75 1 calc R U P . .
H45B H 0.178762 1.078641 -0.163505 0.157 Uiso 0.75 1 calc R U P . .
C43 C 0.0147(11) 1.0024(7) -0.2366(6) 0.152(4) Uani 0.75 1 d . U P . .
H43A H 0.030898 1.065518 -0.283299 0.227 Uiso 0.75 1 calc R U P . .
H43B H -0.065623 1.025929 -0.205348 0.227 Uiso 0.75 1 calc R U P . .
H43C H 0.022838 0.936736 -0.264535 0.227 Uiso 0.75 1 calc R U P . .
C46 C 0.2158(10) 0.9884(6) -0.0513(6) 0.129(3) Uani 0.75 1 d . U P . .
H46A H 0.289178 0.938404 -0.078037 0.155 Uiso 0.75 1 calc R U P . .
H46B H 0.178371 0.937980 -0.003066 0.155 Uiso 0.75 1 calc R U P . .
C44 C 0.1085(13) 0.9674(9) -0.1641(8) 0.159(4) Uani 0.75 1 d . U P . .
H44A H 0.081759 0.908086 -0.117640 0.190 Uiso 0.75 1 calc R U P . .
H44B H 0.182827 0.926589 -0.197021 0.190 Uiso 0.75 1 calc R U P . .
C48 C 0.2938(12) 1.0237(10) 0.0638(10) 0.165(5) Uani 0.75 1 d . U P . .
H48A H 0.250603 0.972217 0.103659 0.247 Uiso 0.75 1 calc R U P . .
H48B H 0.287137 1.087945 0.092959 0.247 Uiso 0.75 1 calc R U P . .
H48C H 0.376874 0.982531 0.051323 0.247 Uiso 0.75 1 calc R U P . .
C47 C 0.2537(17) 1.0581(9) -0.0047(9) 0.193(6) Uani 0.75 1 d . U P . .
H47A H 0.312825 1.090112 -0.048485 0.232 Uiso 0.75 1 calc R U P . .
H47B H 0.184776 1.123184 0.006304 0.232 Uiso 0.75 1 calc R U P . .

loop_
_atom_site_aniso_label
_atom_site_aniso_U_11
_atom_site_aniso_U_22
_atom_site_aniso_U_33
_atom_site_aniso_U_23
_atom_site_aniso_U_13
_atom_site_aniso_U_12
F10 0.0969(15) 0.0712(13) 0.0715(13) -0.0184(10) -0.0305(12) -0.0263(12)
F1 0.0669(12) 0.0614(12) 0.0918(15) -0.0165(11) -0.0086(11) -0.0144(10)
F11 0.0767(14) 0.0957(16) 0.0698(13) -0.0192(11) -0.0117(11) -0.0330(12)
F15 0.1059(17) 0.0856(15) 0.0685(13) -0.0214(11) -0.0252(12) -0.0347(14)
F6 0.0953(16) 0.0694(13) 0.0858(15) -0.0181(11) -0.0418(12) -0.0177(11)
O2 0.0649(14) 0.0730(15) 0.0548(13) -0.0200(11) -0.0124(11) -0.0117(12)
F5 0.0980(18) 0.0722(14) 0.0879(16) -0.0313(12) -0.0022(13) -0.0058(13)
O1 0.0677(15) 0.0699(16) 0.0595(14) -0.0160(11) -0.0137(12) -0.0150(12)
F2 0.0802(16) 0.0919(17) 0.1059(18) -0.0035(14) -0.0224(14) -0.0374(13)
F7 0.0975(18) 0.0698(15) 0.117(2) -0.0066(13) -0.0431(16) -0.0067(13)
F12 0.0871(17) 0.112(2) 0.0823(16) -0.0067(14) -0.0012(13) -0.0327(15)
F9 0.168(3) 0.0604(13) 0.0922(17) -0.0196(12) -0.0485(17) -0.0359(15)
F14 0.148(3) 0.119(2) 0.0631(14) -0.0342(14) -0.0219(15) -0.0391(19)
F8 0.154(3) 0.0529(13) 0.115(2) -0.0150(13) -0.0373(19) -0.0043(15)
F4 0.166(3) 0.0571(14) 0.1079(19) -0.0299(13) -0.0277(19) -0.0206(15)
N2 0.0755(18) 0.0514(15) 0.0473(14) -0.0128(12) -0.0096(13) -0.0130(13)
F13 0.131(2) 0.122(2) 0.0567(13) -0.0162(14) 0.0035(14) -0.0286(19)
F3 0.147(3) 0.0802(17) 0.126(2) -0.0117(15) -0.0387(19) -0.0592(18)
C37 0.079(2) 0.0451(17) 0.0506(17) -0.0118(14) -0.0150(16) -0.0097(15)
C20 0.069(2) 0.0534(18) 0.0510(17) -0.0153(14) -0.0111(15) -0.0115(15)
C21 0.070(2) 0.0567(19) 0.0545(18) -0.0130(15) -0.0100(16) -0.0137(16)
N1 0.0672(19) 0.109(3) 0.072(2) -0.046(2) -0.0202(17) -0.0003(18)
C24 0.072(2) 0.0569(19) 0.0506(18) -0.0162(15) -0.0106(15) -0.0086(16)
C22 0.070(2) 0.0597(19) 0.0501(17) -0.0135(15) -0.0134(16) -0.0133(16)
C31 0.072(2) 0.0593(19) 0.0504(18) -0.0116(15) -0.0091(16) -0.0124(17)
C1 0.062(2) 0.061(2) 0.059(2) -0.0216(16) -0.0134(17) -0.0081(16)
C23 0.078(2) 0.0545(19) 0.0535(18) -0.0184(15) -0.0140(16) -0.0103(16)
C3 0.076(2) 0.072(2) 0.060(2) -0.0168(17) -0.0113(18) -0.0167(19)
C8 0.069(2) 0.060(2) 0.0581(19) -0.0147(15) -0.0126(16) -0.0208(16)
C9 0.079(2) 0.058(2) 0.062(2) -0.0150(16) -0.0167(18) -0.0197(17)
C2 0.074(2) 0.067(2) 0.057(2) -0.0200(16) -0.0109(17) -0.0110(18)
C25 0.078(2) 0.0525(18) 0.0558(19) -0.0193(15) -0.0023(17) -0.0136(17)
C19 0.074(2) 0.0563(19) 0.068(2) -0.0146(16) -0.0227(18) -0.0176(17)
C38 0.076(2) 0.057(2) 0.068(2) -0.0165(17) -0.0151(18) -0.0129(17)
C13 0.073(2) 0.058(2) 0.071(2) -0.0156(17) -0.0206(18) -0.0186(17)
C42 0.081(2) 0.061(2) 0.068(2) -0.0216(17) 0.0011(19) -0.0197(18)
C14 0.075(2) 0.0545(19) 0.0553(18) -0.0162(15) -0.0196(17) -0.0129(16)
C40 0.116(4) 0.061(2) 0.062(2) -0.0245(18) -0.010(2) -0.013(2)
C7 0.084(3) 0.067(2) 0.062(2) -0.0199(17) -0.0138(19) -0.017(2)
C36 0.080(2) 0.074(2) 0.0530(19) -0.0181(17) -0.0075(17) -0.015(2)
C39 0.105(3) 0.053(2) 0.079(3) -0.0190(18) -0.027(2) -0.018(2)
C10 0.109(3) 0.057(2) 0.072(2) -0.0149(18) -0.022(2) -0.030(2)
C12 0.078(3) 0.067(2) 0.078(2) -0.0040(19) -0.024(2) -0.017(2)
C18 0.079(3) 0.073(2) 0.077(2) -0.011(2) -0.023(2) -0.027(2)
C34 0.102(3) 0.077(3) 0.052(2) -0.0075(18) 0.001(2) -0.011(2)
C41 0.104(3) 0.066(2) 0.071(2) -0.027(2) 0.014(2) -0.017(2)
C30 0.106(3) 0.059(2) 0.057(2) -0.0149(17) -0.011(2) -0.016(2)
C15 0.085(3) 0.064(2) 0.064(2) -0.0148(17) -0.021(2) -0.0160(19)
C4 0.072(2) 0.080(3) 0.072(2) -0.014(2) -0.002(2) -0.017(2)
C11 0.107(3) 0.047(2) 0.084(3) -0.0128(18) -0.016(2) -0.014(2)
C35 0.095(3) 0.081(3) 0.053(2) -0.0185(19) -0.006(2) -0.016(2)
C32 0.088(3) 0.078(3) 0.059(2) -0.0135(18) -0.0071(19) -0.027(2)
C26 0.103(3) 0.062(2) 0.072(2) -0.0093(18) -0.021(2) -0.025(2)
C16 0.117(4) 0.052(2) 0.073(2) -0.0175(18) -0.029(2) -0.016(2)
C17 0.109(3) 0.064(2) 0.077(3) -0.0096(19) -0.032(2) -0.037(2)
C6 0.108(3) 0.077(3) 0.061(2) -0.0211(19) -0.020(2) -0.018(2)
C28 0.109(3) 0.057(2) 0.078(3) -0.016(2) 0.000(2) -0.022(2)
C5 0.099(3) 0.081(3) 0.056(2) -0.0143(19) -0.003(2) -0.013(2)
C27 0.115(4) 0.073(3) 0.087(3) -0.018(2) -0.023(3) -0.034(3)
C29 0.121(4) 0.059(2) 0.064(2) -0.0118(18) -0.007(2) -0.015(2)
C33 0.092(3) 0.089(3) 0.075(3) -0.014(2) 0.006(2) -0.033(2)
B1 0.063(2) 0.060(2) 0.057(2) -0.0190(17) -0.0140(18) -0.0094(18)
C45 0.145(7) 0.081(5) 0.117(6) 0.022(4) 0.002(5) 0.001(5)
C43 0.220(11) 0.082(5) 0.100(6) 0.002(4) 0.007(5) 0.006(6)
C46 0.195(9) 0.066(4) 0.115(6) -0.019(4) -0.001(5) -0.030(5)
C44 0.212(12) 0.102(7) 0.141(8) -0.004(6) -0.008(7) -0.036(7)
C48 0.190(11) 0.124(8) 0.217(12) -0.042(7) -0.092(10) -0.046(8)
C47 0.32(2) 0.091(6) 0.170(10) 0.004(6) -0.110(11) -0.032(9)

loop_
_atom_type_symbol
_atom_type_description
_atom_type_scat_dispersion_real
_atom_type_scat_dispersion_imag
_atom_type_scat_source
C C 0.0181 0.0091 'International Tables Vol C Tables 4.2.6.8 and 6.1.1.4'
H H 0.0000 0.0000 'International Tables Vol C Tables 4.2.6.8 and 6.1.1.4'
B B 0.0090 0.0039 'International Tables Vol C Tables 4.2.6.8 and 6.1.1.4'
F F 0.0727 0.0534 'International Tables Vol C Tables 4.2.6.8 and 6.1.1.4'
N N 0.0311 0.0180 'International Tables Vol C Tables 4.2.6.8 and 6.1.1.4'
O O 0.0492 0.0322 'International Tables Vol C Tables 4.2.6.8 and 6.1.1.4'

loop_
_geom_angle_atom_site_label_1
_geom_angle_atom_site_label_2
_geom_angle_atom_site_label_3
_geom_angle
_geom_angle_site_symmetry_1
_geom_angle_site_symmetry_3
_geom_angle_publ_flag
C1 O2 B1 122.7(3) . . ?
C20 N2 H2 118.5 . . ?
C20 N2 C24 123.0(3) . . ?
C24 N2 H2 118.5 . . ?
C38 C37 C20 120.0(3) . . ?
C42 C37 C20 119.8(3) . . ?
C42 C37 C38 120.2(3) . . ?
N2 C20 C37 117.5(3) . . ?
N2 C20 C21 119.2(3) . . ?
C21 C20 C37 123.2(3) . . ?
C20 C21 H21 119.7 . . ?
C20 C21 C22 120.6(3) . . ?
C22 C21 H21 119.7 . . ?
N1 N1 C1 114.4(4) 2_766 . ?
N2 C24 C23 118.0(3) . . ?
N2 C24 C25 119.4(3) . . ?
C23 C24 C25 122.6(3) . . ?
C21 C22 C31 121.7(3) . . ?
C23 C22 C21 117.2(3) . . ?
C23 C22 C31 121.1(3) . . ?
C36 C31 C22 120.2(3) . . ?
C32 C31 C22 120.9(3) . . ?
C32 C31 C36 118.9(3) . . ?
O2 C1 N1 108.1(3) . . ?
O1 C1 O2 130.1(3) . . ?
O1 C1 N1 121.8(3) . . ?
C24 C23 C22 121.9(3) . . ?
C24 C23 H23 119.1 . . ?
C22 C23 H23 119.1 . . ?
F11 C3 C2 120.5(3) . . ?
F11 C3 C4 115.5(4) . . ?
C2 C3 C4 124.0(4) . . ?
C9 C8 C13 112.6(3) . . ?
C9 C8 B1 127.9(3) . . ?
C13 C8 B1 119.3(3) . . ?
F10 C9 C8 120.7(3) . . ?
F10 C9 C10 115.0(3) . . ?
C8 C9 C10 124.3(4) . . ?
C3 C2 C7 113.6(4) . . ?
C3 C2 B1 120.7(3) . . ?
C7 C2 B1 125.4(4) . . ?
C30 C25 C24 121.6(4) . . ?
C30 C25 C26 119.3(4) . . ?
C26 C25 C24 118.9(3) . . ?
F1 C19 C14 121.4(3) . . ?
F1 C19 C18 114.6(4) . . ?
C14 C19 C18 124.0(4) . . ?
C37 C38 H38 120.4 . . ?
C37 C38 C39 119.2(4) . . ?
C39 C38 H38 120.4 . . ?
F6 C13 C8 118.8(3) . . ?
F6 C13 C12 116.2(3) . . ?
C12 C13 C8 125.0(3) . . ?
C37 C42 H42 120.3 . . ?
C37 C42 C41 119.4(4) . . ?
C41 C42 H42 120.3 . . ?
C19 C14 C15 113.7(3) . . ?
C19 C14 B1 126.6(3) . . ?
C15 C14 B1 119.7(3) . . ?
C39 C40 H40 119.9 . . ?
C39 C40 C41 120.3(4) . . ?
C41 C40 H40 119.9 . . ?
F15 C7 C2 120.6(3) . . ?
F15 C7 C6 115.4(4) . . ?
C6 C7 C2 123.9(4) . . ?
C31 C36 H36 119.6 . . ?
C35 C36 C31 120.8(4) . . ?
C35 C36 H36 119.6 . . ?
C38 C39 H39 119.7 . . ?
C40 C39 C38 120.6(4) . . ?
C40 C39 H39 119.7 . . ?
F9 C10 C9 120.6(4) . . ?
F9 C10 C11 119.4(4) . . ?
C11 C10 C9 120.1(4) . . ?
F7 C12 C11 119.1(4) . . ?
C13 C12 F7 120.8(4) . . ?
C13 C12 C11 120.1(4) . . ?
F2 C18 C19 120.3(4) . . ?
F2 C18 C17 121.1(4) . . ?
C17 C18 C19 118.6(4) . . ?
C35 C34 H34 119.7 . . ?
C35 C34 C33 120.6(4) . . ?
C33 C34 H34 119.7 . . ?
C42 C41 H41 119.8 . . ?
C40 C41 C42 120.3(4) . . ?
C40 C41 H41 119.8 . . ?
C25 C30 H30 120.3 . . ?
C25 C30 C29 119.5(4) . . ?
C29 C30 H30 120.3 . . ?
F5 C15 C14 119.4(4) . . ?
F5 C15 C16 117.0(4) . . ?
C16 C15 C14 123.5(4) . . ?
F12 C4 C3 120.3(4) . . ?
F12 C4 C5 120.3(4) . . ?
C5 C4 C3 119.4(4) . . ?
F8 C11 C10 120.7(4) . . ?
F8 C11 C12 121.4(4) . . ?
C12 C11 C10 118.0(4) . . ?
C36 C35 H35 120.1 . . ?
C34 C35 C36 119.7(4) . . ?
C34 C35 H35 120.1 . . ?
C31 C32 H32 119.4 . . ?
C31 C32 C33 121.3(4) . . ?
C33 C32 H32 119.4 . . ?
C25 C26 H26 119.9 . . ?
C27 C26 C25 120.2(4) . . ?
C27 C26 H26 119.9 . . ?
F4 C16 C15 120.1(5) . . ?
F4 C16 C17 120.1(4) . . ?
C17 C16 C15 119.8(4) . . ?
F3 C17 C18 118.7(5) . . ?
C16 C17 F3 121.0(4) . . ?
C16 C17 C18 120.3(4) . . ?
F14 C6 C7 119.9(4) . . ?
F14 C6 C5 120.0(4) . . ?
C7 C6 C5 120.1(4) . . ?
C27 C28 H28 120.0 . . ?
C27 C28 C29 120.0(4) . . ?
C29 C28 H28 120.0 . . ?
F13 C5 C4 120.6(5) . . ?
F13 C5 C6 120.5(4) . . ?
C4 C5 C6 119.0(4) . . ?
C26 C27 H27 119.7 . . ?
C28 C27 C26 120.6(4) . . ?
C28 C27 H27 119.7 . . ?
C30 C29 H29 119.8 . . ?
C28 C29 C30 120.4(4) . . ?
C28 C29 H29 119.8 . . ?
C34 C33 C32 118.6(4) . . ?
C34 C33 H33 120.7 . . ?
C32 C33 H33 120.7 . . ?
O2 B1 C8 111.1(3) . . ?
O2 B1 C2 103.3(3) . . ?
O2 B1 C14 107.3(3) . . ?
C2 B1 C8 105.1(3) . . ?
C14 B1 C8 115.5(3) . . ?
C14 B1 C2 114.0(3) . . ?
H45A C45 H45B 105.7 . . ?
C46 C45 H45A 104.5 . . ?
C46 C45 H45B 104.5 . . ?
C44 C45 H45A 104.5 . . ?
C44 C45 H45B 104.5 . . ?
C44 C45 C46 131.0(9) . . ?
H43A C43 H43B 109.5 . . ?
H43A C43 H43C 109.5 . . ?
H43B C43 H43C 109.5 . . ?
C44 C43 H43A 109.5 . . ?
C44 C43 H43B 109.5 . . ?
C44 C43 H43C 109.5 . . ?
C45 C46 H46A 105.4 . . ?
C45 C46 H46B 105.4 . . ?
C45 C46 C47 127.8(9) . . ?
H46A C46 H46B 106.0 . . ?
C47 C46 H46A 105.4 . . ?
C47 C46 H46B 105.4 . . ?
C45 C44 C43 134.1(10) . . ?
C45 C44 H44A 103.7 . . ?
C45 C44 H44B 103.7 . . ?
C43 C44 H44A 103.7 . . ?
C43 C44 H44B 103.7 . . ?
H44A C44 H44B 105.3 . . ?
H48A C48 H48B 109.5 . . ?
H48A C48 H48C 109.5 . . ?
H48B C48 H48C 109.5 . . ?
C47 C48 H48A 109.5 . . ?
C47 C48 H48B 109.5 . . ?
C47 C48 H48C 109.5 . . ?
C46 C47 H47A 106.3 . . ?
C46 C47 H47B 106.3 . . ?
C48 C47 C46 124.0(11) . . ?
C48 C47 H47A 106.3 . . ?
C48 C47 H47B 106.3 . . ?
H47A C47 H47B 106.4 . . ?

loop_
_geom_bond_atom_site_label_1
_geom_bond_atom_site_label_2
_geom_bond_distance
_geom_bond_site_symmetry_2
_geom_bond_publ_flag
F10 C9 1.362(5) . ?
F1 C19 1.343(4) . ?
F11 C3 1.349(4) . ?
F15 C7 1.351(5) . ?
F6 C13 1.351(4) . ?
O2 C1 1.279(4) . ?
O2 B1 1.528(5) . ?
F5 C15 1.330(5) . ?
O1 C1 1.203(4) . ?
F2 C18 1.331(5) . ?
F7 C12 1.364(5) . ?
F12 C4 1.346(5) . ?
F9 C10 1.353(4) . ?
F14 C6 1.352(5) . ?
F8 C11 1.343(5) . ?
F4 C16 1.344(5) . ?
N2 H2 0.8800 . ?
N2 C20 1.348(4) . ?
N2 C24 1.361(4) . ?
F13 C5 1.342(5) . ?
F3 C17 1.351(5) . ?
C37 C20 1.492(4) . ?
C37 C38 1.379(5) . ?
C37 C42 1.376(6) . ?
C20 C21 1.374(5) . ?
C21 H21 0.9500 . ?
C21 C22 1.405(5) . ?
N1 N1 1.146(6) 2_766 ?
N1 C1 1.457(5) . ?
C24 C23 1.377(5) . ?
C24 C25 1.474(5) . ?
C22 C31 1.489(5) . ?
C22 C23 1.390(5) . ?
C31 C36 1.396(5) . ?
C31 C32 1.359(6) . ?
C23 H23 0.9500 . ?
C3 C2 1.383(6) . ?
C3 C4 1.384(6) . ?
C8 C9 1.378(5) . ?
C8 C13 1.388(5) . ?
C8 B1 1.647(5) . ?
C9 C10 1.382(6) . ?
C2 C7 1.396(5) . ?
C2 B1 1.640(5) . ?
C25 C30 1.377(6) . ?
C25 C26 1.389(6) . ?
C19 C14 1.373(5) . ?
C19 C18 1.397(5) . ?
C38 H38 0.9500 . ?
C38 C39 1.396(5) . ?
C13 C12 1.363(6) . ?
C42 H42 0.9500 . ?
C42 C41 1.397(5) . ?
C14 C15 1.408(5) . ?
C14 B1 1.623(6) . ?
C40 H40 0.9500 . ?
C40 C39 1.357(7) . ?
C40 C41 1.364(7) . ?
C7 C6 1.360(6) . ?
C36 H36 0.9500 . ?
C36 C35 1.373(6) . ?
C39 H39 0.9500 . ?
C10 C11 1.370(7) . ?
C12 C11 1.367(6) . ?
C18 C17 1.373(6) . ?
C34 H34 0.9500 . ?
C34 C35 1.370(7) . ?
C34 C33 1.390(7) . ?
C41 H41 0.9500 . ?
C30 H30 0.9500 . ?
C30 C29 1.393(6) . ?
C15 C16 1.376(6) . ?
C4 C5 1.369(6) . ?
C35 H35 0.9500 . ?
C32 H32 0.9500 . ?
C32 C33 1.395(6) . ?
C26 H26 0.9500 . ?
C26 C27 1.376(6) . ?
C16 C17 1.348(7) . ?
C6 C5 1.375(7) . ?
C28 H28 0.9500 . ?
C28 C27 1.358(7) . ?
C28 C29 1.371(7) . ?
C27 H27 0.9500 . ?
C29 H29 0.9500 . ?
C33 H33 0.9500 . ?
C45 H45A 0.9900 . ?
C45 H45B 0.9900 . ?
C45 C46 1.386(14) . ?
C45 C44 1.315(14) . ?
C43 H43A 0.9800 . ?
C43 H43B 0.9800 . ?
C43 H43C 0.9800 . ?
C43 C44 1.642(17) . ?
C46 H46A 0.9900 . ?
C46 H46B 0.9900 . ?
C46 C47 1.458(15) . ?
C44 H44A 0.9900 . ?
C44 H44B 0.9900 . ?
C48 H48A 0.9800 . ?
C48 H48B 0.9800 . ?
C48 H48C 0.9800 . ?
C48 C47 1.184(15) . ?
C47 H47A 0.9900 . ?
C47 H47B 0.9900 . ?

loop_
_geom_torsion_atom_site_label_1
_geom_torsion_atom_site_label_2
_geom_torsion_atom_site_label_3
_geom_torsion_atom_site_label_4
_geom_torsion
_geom_torsion_site_symmetry_1
_geom_torsion_site_symmetry_2
_geom_torsion_site_symmetry_3
_geom_torsion_site_symmetry_4
_geom_torsion_publ_flag
F10 C9 C10 F9 -0.2(6) . . . . ?
F10 C9 C10 C11 179.6(4) . . . . ?
F1 C19 C14 C15 177.9(3) . . . . ?
F1 C19 C14 B1 -0.6(6) . . . . ?
F1 C19 C18 F2 1.9(5) . . . . ?
F1 C19 C18 C17 -177.1(3) . . . . ?
F11 C3 C2 C7 177.4(4) . . . . ?
F11 C3 C2 B1 3.0(6) . . . . ?
F11 C3 C4 F12 -0.1(6) . . . . ?
F11 C3 C4 C5 -177.8(4) . . . . ?
F15 C7 C6 F14 -1.6(6) . . . . ?
F15 C7 C6 C5 -180.0(4) . . . . ?
F6 C13 C12 F7 0.3(6) . . . . ?
F6 C13 C12 C11 179.5(4) . . . . ?
F5 C15 C16 F4 -0.3(6) . . . . ?
F5 C15 C16 C17 180.0(4) . . . . ?
F2 C18 C17 F3 -0.7(6) . . . . ?
F2 C18 C17 C16 179.6(4) . . . . ?
F7 C12 C11 F8 -0.2(7) . . . . ?
F7 C12 C11 C10 180.0(4) . . . . ?
F12 C4 C5 F13 2.1(7) . . . . ?
F12 C4 C5 C6 -177.9(4) . . . . ?
F9 C10 C11 F8 -0.9(7) . . . . ?
F9 C10 C11 C12 178.9(4) . . . . ?
F14 C6 C5 F13 0.8(7) . . . . ?
F14 C6 C5 C4 -179.2(4) . . . . ?
F4 C16 C17 F3 1.2(6) . . . . ?
F4 C16 C17 C18 -179.1(4) . . . . ?
N2 C20 C21 C22 -2.8(5) . . . . ?
N2 C24 C23 C22 -2.5(6) . . . . ?
N2 C24 C25 C30 51.1(5) . . . . ?
N2 C24 C25 C26 -133.0(4) . . . . ?
C37 C20 C21 C22 174.4(3) . . . . ?
C37 C38 C39 C40 0.8(6) . . . . ?
C37 C42 C41 C40 0.6(7) . . . . ?
C20 N2 C24 C23 -0.1(5) . . . . ?
C20 N2 C24 C25 -177.8(3) . . . . ?
C20 C37 C38 C39 -179.5(3) . . . . ?
C20 C37 C42 C41 178.8(4) . . . . ?
C20 C21 C22 C31 179.6(3) . . . . ?
C20 C21 C22 C23 0.4(5) . . . . ?
C21 C22 C31 C36 148.8(4) . . . . ?
C21 C22 C31 C32 -31.9(6) . . . . ?
C21 C22 C23 C24 2.4(6) . . . . ?
N1 N1 C1 O2 150.4(5) 2_766 . . . ?
N1 N1 C1 O1 -29.8(7) 2_766 . . . ?
C24 N2 C20 C37 -174.6(3) . . . . ?
C24 N2 C20 C21 2.7(5) . . . . ?
C24 C25 C30 C29 173.0(4) . . . . ?
C24 C25 C26 C27 -173.1(4) . . . . ?
C22 C31 C36 C35 -178.7(4) . . . . ?
C22 C31 C32 C33 179.8(4) . . . . ?
C31 C22 C23 C24 -176.9(3) . . . . ?
C31 C36 C35 C34 -0.8(6) . . . . ?
C31 C32 C33 C34 -1.4(7) . . . . ?
C1 O2 B1 C8 75.0(4) . . . . ?
C1 O2 B1 C2 -172.9(3) . . . . ?
C1 O2 B1 C14 -52.1(4) . . . . ?
C23 C24 C25 C30 -126.5(4) . . . . ?
C23 C24 C25 C26 49.4(5) . . . . ?
C23 C22 C31 C36 -32.0(5) . . . . ?
C23 C22 C31 C32 147.3(4) . . . . ?
C3 C2 C7 F15 -178.6(3) . . . . ?
C3 C2 C7 C6 1.1(6) . . . . ?
C3 C2 B1 O2 -46.0(4) . . . . ?
C3 C2 B1 C8 70.5(4) . . . . ?
C3 C2 B1 C14 -162.0(4) . . . . ?
C3 C4 C5 F13 179.7(4) . . . . ?
C3 C4 C5 C6 -0.3(7) . . . . ?
C8 C9 C10 F9 -179.7(4) . . . . ?
C8 C9 C10 C11 0.1(7) . . . . ?
C8 C13 C12 F7 -179.0(4) . . . . ?
C8 C13 C12 C11 0.2(7) . . . . ?
C9 C8 C13 F6 179.8(3) . . . . ?
C9 C8 C13 C12 -1.0(6) . . . . ?
C9 C8 B1 O2 1.3(5) . . . . ?
C9 C8 B1 C2 -109.7(4) . . . . ?
C9 C8 B1 C14 123.8(4) . . . . ?
C9 C10 C11 F8 179.3(4) . . . . ?
C9 C10 C11 C12 -0.9(7) . . . . ?
C2 C3 C4 F12 179.5(4) . . . . ?
C2 C3 C4 C5 1.9(7) . . . . ?
C2 C7 C6 F14 178.7(4) . . . . ?
C2 C7 C6 C5 0.3(7) . . . . ?
C25 C24 C23 C22 175.1(4) . . . . ?
C25 C30 C29 C28 0.9(7) . . . . ?
C25 C26 C27 C28 -0.9(7) . . . . ?
C19 C14 C15 F5 -179.9(3) . . . . ?
C19 C14 C15 C16 -0.3(5) . . . . ?
C19 C14 B1 O2 116.6(4) . . . . ?
C19 C14 B1 C8 -7.8(5) . . . . ?
C19 C14 B1 C2 -129.7(4) . . . . ?
C19 C18 C17 F3 178.3(3) . . . . ?
C19 C18 C17 C16 -1.4(6) . . . . ?
C38 C37 C20 N2 -138.8(4) . . . . ?
C38 C37 C20 C21 43.9(5) . . . . ?
C38 C37 C42 C41 0.3(6) . . . . ?
C13 C8 C9 F10 -178.7(3) . . . . ?
C13 C8 C9 C10 0.8(6) . . . . ?
C13 C8 B1 O2 175.5(3) . . . . ?
C13 C8 B1 C2 64.5(4) . . . . ?
C13 C8 B1 C14 -62.1(4) . . . . ?
C13 C12 C11 F8 -179.4(4) . . . . ?
C13 C12 C11 C10 0.8(7) . . . . ?
C42 C37 C20 N2 42.7(5) . . . . ?
C42 C37 C20 C21 -134.5(4) . . . . ?
C42 C37 C38 C39 -1.0(5) . . . . ?
C14 C19 C18 F2 -179.5(3) . . . . ?
C14 C19 C18 C17 1.5(6) . . . . ?
C14 C15 C16 F4 180.0(4) . . . . ?
C14 C15 C16 C17 0.3(6) . . . . ?
C7 C2 B1 O2 140.3(4) . . . . ?
C7 C2 B1 C8 -103.2(4) . . . . ?
C7 C2 B1 C14 24.2(5) . . . . ?
C7 C6 C5 F13 179.2(4) . . . . ?
C7 C6 C5 C4 -0.8(7) . . . . ?
C36 C31 C32 C33 -0.9(6) . . . . ?
C39 C40 C41 C42 -0.8(7) . . . . ?
C18 C19 C14 C15 -0.6(5) . . . . ?
C18 C19 C14 B1 -179.1(3) . . . . ?
C41 C40 C39 C38 0.1(7) . . . . ?
C30 C25 C26 C27 2.9(6) . . . . ?
C15 C14 B1 O2 -61.7(4) . . . . ?
C15 C14 B1 C8 173.8(3) . . . . ?
C15 C14 B1 C2 52.0(5) . . . . ?
C15 C16 C17 F3 -179.2(4) . . . . ?
C15 C16 C17 C18 0.6(6) . . . . ?
C4 C3 C2 C7 -2.2(6) . . . . ?
C4 C3 C2 B1 -176.6(4) . . . . ?
C35 C34 C33 C32 2.7(7) . . . . ?
C32 C31 C36 C35 2.0(6) . . . . ?
C26 C25 C30 C29 -2.9(6) . . . . ?
C27 C28 C29 C30 1.1(7) . . . . ?
C29 C28 C27 C26 -1.1(8) . . . . ?
C33 C34 C35 C36 -1.7(7) . . . . ?
B1 O2 C1 O1 2.3(6) . . . . ?
B1 O2 C1 N1 -178.0(3) . . . . ?
B1 C8 C9 F10 -4.2(6) . . . . ?
B1 C8 C9 C10 175.3(4) . . . . ?
B1 C8 C13 F6 4.8(5) . . . . ?
B1 C8 C13 C12 -176.0(4) . . . . ?
B1 C2 C7 F15 -4.5(6) . . . . ?
B1 C2 C7 C6 175.2(4) . . . . ?
B1 C14 C15 F5 -1.4(5) . . . . ?
B1 C14 C15 C16 178.3(4) . . . . ?
C45 C46 C47 C48 162.6(16) . . . . ?
C46 C45 C44 C43 173.8(11) . . . . ?
C44 C45 C46 C47 177.4(14) . . . . ?
